data_1566653
loop_
_publ_author_name
'Yamane, R.'
'Komatsu, K.'
'Gouchi, J.'
'Uwatoko, Y.'
'Machida, S.'
'Hattori, T.'
'Ito, H.'
'Kagi, H.'

_publ_section_title
;
 Experimental evidence for the existence of a second partially-ordered
 phase of ice VI
;
_journal_name_full 'Nature Communications'
_journal_page_first 1129
_journal_volume 12
_journal_year 2021
_chemical_formula_sum 'D2 O'
_chemical_name_common 'Ice XIX'
_space_group_IT_number 81
_space_group_name_Hall 'P -4'
_space_group_name_H-M_alt 'P -4'
_cell_angle_alpha 90.000000
_cell_angle_beta 90.000000
_cell_angle_gamma 90.000000
_cell_formula_units_Z 20
_cell_length_a 8.61942(7)
_cell_length_b 8.61942
_cell_length_c 5.59301(8)
_cell_volume 415.529(7)
_cod_data_source_file iceXIX_YamaneP-4_mod.cif
_cod_data_source_block iceXIX
_cod_original_formula_sum 'D2 O1'
_cod_database_code 1566653

loop_
_space_group_symop_operation_xyz
'x, y, z'
'-x, -y, z'
'y, -x, -z'
'-y, x, -z'

loop_
_atom_site_type_symbol
_atom_site_label
_atom_site_fract_x
_atom_site_fract_y
_atom_site_fract_z
_atom_site_occupancy
_atom_site_thermal_displace_type
_atom_site_U_iso_or_equiv
_atom_site_symmetry_multiplicity
D D1a 0.116(5) 0.610(5) 0.225(3) 0.312(10) Uiso 0.02249 4
D D1b 0.897(3) 0.895(3) 0.279(3) 0.5 Uiso 0.02249 4
D D1c 0.395(3) 0.898(3) 0.237(2) 0.688(10) Uiso 0.02249 4
D D1d 0.5823(18) 0.607(2) 0.250(3) 0.5 Uiso 0.02249 4
D D2a 0.064(2) 0.557(3) 0.092(2) 0.688(10) Uiso 0.02249 4
D D2b 0.942(2) 0.954(2) 0.376(2) 0.5 Uiso 0.02249 4
D D2c 0.433(4) 0.945(6) 0.112(5) 0.312(10) Uiso 0.02249 4
D D2d 0.555(3) 0.570(2) 0.402(3) 0.5 Uiso 0.02249 4
D D3a 0.211(2) 0.723(2) 0.375(4) 0.57(3) Uiso 0.02249 4
D D3b 0.785(3) 0.785(3) 0.123(6) 0.5 Uiso 0.02249 4
D D3c 0.283(4) 0.784(3) 0.377(6) 0.43(3) Uiso 0.02249 4
D D3d 0.721(3) 0.726(2) 0.130(5) 0.5 Uiso 0.02249 4
D D4a 0.831(2) 0.9524(19) 0.039(4) 0.666(2) Uiso 0.02249 4
D D4b 0.163(4) 0.544(3) 0.473(6) 0.34(2) Uiso 0.02249 4
D D4c 0.665(3) 0.5526(19) 0.030(4) 0.67(2) Uiso 0.02249 4
D D4d 0.386(4) 0.956(3) 0.479(6) 0.22(6) Uiso 0.02249 4
D D4e 0.9476(19) 0.336(2) 0.467(3) 0.78(6) Uiso 0.02249 4
D D4f 0.560(2) 0.695(3) 0.083(5) 0.33(2) Uiso 0.02249 4
D D4g 0.550(2) 0.168(3) 0.465(4) 0.66(2) Uiso 0.02249 4
D D4h 0.953(3) 0.823(4) 0.047(7) 0.33(2) Uiso 0.02249 4
O O1a 0.0 0.5 -0.009(3) 1.0 Uiso 0.00921 2
O O1b 0.0 0.0 0.5 1.0 Uiso 0.00921 1
O O1c 0.5 0.5 0.5 1.0 Uiso 0.00921 1
O O2a 0.1447(16) 0.6355(14) 0.383(2) 1.0 Uiso 0.00921 4
O O2b 0.3553(15) 0.8666(16) 0.3900(19) 1.0 Uiso 0.00921 4
O O2c 0.8637(15) 0.8617(17) 0.126(2) 1.0 Uiso 0.00921 4
O O2d 0.6506(11) 0.6415(12) 0.130(2) 1.0 Uiso 0.00921 4
